data_2201887
loop_
_publ_author_name
'Aree, Thammarat'
'Tip-pyang, Santi'
'Seesukphronrarak, Surasak'
'Chaichit, Narongsak'

_publ_section_title
;
 2-(5,7-Dihydroxy-4-oxo-4<i>H</i>-chromen-3-yl)-5-methoxy-1,4-benzoquinone
 (isoflavonequinone)
;
_journal_issue 3
_journal_name_full 'Acta Crystallographica Section E'
_journal_page_first o363
_journal_page_last o365
_journal_paper_doi 10.1107/S1600536803003684
_journal_volume 59
_journal_year 2003
_chemical_formula_iupac 'C16 H10 O7'
_chemical_formula_moiety 'C16 H10 O7'
_chemical_formula_sum 'C16 H10 O7'
_chemical_formula_weight 314.24
_chemical_name_systematic
;
2-(5,7-Dihydroxy-4-oxo-4H-chromen-3-yl)-5-methoxy-1,4-benzoquinone
;
_chemical_temperature_decomposition 523
_space_group_IT_number 14
_symmetry_cell_setting monoclinic
_symmetry_space_group_name_Hall '-P 2yab'
_symmetry_space_group_name_H-M 'P 1 21/a 1'
_atom_sites_solution_hydrogens geom
_atom_sites_solution_primary direct
_atom_sites_solution_secondary difmap
_audit_creation_method SHELXL-97
_cell_angle_alpha 90.00
_cell_angle_beta 92.1030(10)
_cell_angle_gamma 90.00
_cell_formula_units_Z 4
_cell_length_a 12.6447(2)
_cell_length_b 7.70440(10)
_cell_length_c 13.55730(10)
_cell_measurement_reflns_used 75
_cell_measurement_temperature 295(2)
_cell_measurement_theta_max 30.53
_cell_measurement_theta_min 1.50
_cell_volume 1319.86(3)
_computing_cell_refinement 'SAINT (Siemens, 1996)'
_computing_data_collection 'SMART (Siemens, 1996)'
_computing_data_reduction 'SHELXTL (Siemens, 1996) and SAINT'
_computing_molecular_graphics 'PLATON (Spek, 1990) and ORTEPIII (Burnett & Johnson, 1996)'
_computing_publication_material 'PLATON and SHELXL97'
_computing_structure_refinement 'SHELXL97 (Sheldrick, 1997)'
_computing_structure_solution 'SHELXS97 (Sheldrick, 1997)'
_diffrn_ambient_temperature 295(2)
_diffrn_measured_fraction_theta_full 0.942
_diffrn_measured_fraction_theta_max 0.942
_diffrn_measurement_device_type 'SMART CCD'
_diffrn_measurement_method \w
_diffrn_radiation_monochromator graphite
_diffrn_radiation_source 'fine-focus sealed tube'
_diffrn_radiation_type MoK\a
_diffrn_radiation_wavelength 0.71073
_diffrn_reflns_av_R_equivalents 0.0182
_diffrn_reflns_av_sigmaI/netI 0.0248
_diffrn_reflns_limit_h_max 15
_diffrn_reflns_limit_h_min -17
_diffrn_reflns_limit_k_max 10
_diffrn_reflns_limit_k_min -10
_diffrn_reflns_limit_l_max 18
_diffrn_reflns_limit_l_min -16
_diffrn_reflns_number 9429
_diffrn_reflns_theta_full 30.50
_diffrn_reflns_theta_max 30.50
_diffrn_reflns_theta_min 1.50
_diffrn_standards_decay_% 0
_diffrn_standards_number 0
_exptl_absorpt_coefficient_mu 0.127
_exptl_absorpt_correction_T_max 0.987
_exptl_absorpt_correction_T_min 0.970
_exptl_absorpt_correction_type multi-scan
_exptl_absorpt_process_details '(SADABS; Sheldrick, 1996)'
_exptl_crystal_colour yellow
_exptl_crystal_density_diffrn 1.581
_exptl_crystal_density_method 'not measured'
_exptl_crystal_description needle
_exptl_crystal_F_000 648
_exptl_crystal_size_max 0.5
_exptl_crystal_size_mid 0.2
_exptl_crystal_size_min 0.1
_refine_diff_density_max 0.289
_refine_diff_density_min -0.185
_refine_ls_extinction_method none
_refine_ls_goodness_of_fit_ref 1.022
_refine_ls_hydrogen_treatment refall
_refine_ls_matrix_type full
_refine_ls_number_parameters 248
_refine_ls_number_reflns 3781
_refine_ls_number_restraints 0
_refine_ls_restrained_S_all 1.022
_refine_ls_R_factor_all 0.0588
_refine_ls_R_factor_gt 0.0430
_refine_ls_shift/su_max <0.001
_refine_ls_shift/su_mean <0.001
_refine_ls_structure_factor_coef Fsqd
_refine_ls_weighting_details 'calc w = 1/[\s^2^(Fo^2^)+(0.0661P)^2^+0.2705P] where P = (Fo^2^+2Fc^2^)/3'
_refine_ls_weighting_scheme calc
_refine_ls_wR_factor_gt 0.1141
_refine_ls_wR_factor_ref 0.1254
_reflns_number_gt 2899
_reflns_number_total 3781
_reflns_threshold_expression I>2\s(I)
_cod_data_source_file ci6202.cif
_cod_data_source_block I
_cod_depositor_comments
;
The following automatic conversions were performed:

'_chemical_melting_point' tag was changed to
'_chemical_temperature_decomposition' since the value had been
'decomposed at 523 K'. The value 'decomposed at 523 K' was changed to
'523'.

Automatic conversion script
Id: cif_fix_values 1646 2011-03-28 12:23:43Z adriana 

The following automatic conversions were performed:

'_chemical_melting_point' tag was changed to
'_chemical_temperature_decomposition' since the value had been
'decomposed at 523 K'. The value 'decomposed at 523 K' was changed to
'523'.

Automatic conversion script
Id: cif_fix_values 1715 2011-07-08 13:25:40Z adriana 
;
_cod_original_sg_symbol_H-M 'P 21/a'
_cod_database_code 2201887
_cod_database_fobs_code 2201887

loop_
_symmetry_equiv_pos_as_xyz
'x, y, z'
'-x+1/2, y+1/2, -z'
'-x, -y, -z'
'x-1/2, -y-1/2, z'

loop_
_atom_site_label
_atom_site_fract_x
_atom_site_fract_y
_atom_site_fract_z
_atom_site_U_iso_or_equiv
_atom_site_adp_type
_atom_site_calc_flag
_atom_site_refinement_flags
_atom_site_occupancy
_atom_site_disorder_assembly
_atom_site_disorder_group
_atom_site_type_symbol
O1 0.40673(7) 0.26346(15) 0.64956(6) 0.0414(2) Uani d . 1 . . O
O2 0.11495(7) 0.06300(14) 0.57570(7) 0.0402(2) Uani d . 1 . . O
O3 0.08836(8) 0.00122(16) 0.76029(8) 0.0480(3) Uani d . 1 . . O
H3O 0.078(2) 0.013(3) 0.6910(19) 0.094(8) Uiso d . 1 . . H
O4 0.36494(10) 0.1724(2) 0.98672(8) 0.0679(4) Uani d . 1 . . O
H4O 0.325(2) 0.132(3) 1.029(2) 0.095(9) Uiso d . 1 . . H
O5 0.35210(8) 0.05104(17) 0.18676(7) 0.0532(3) Uani d . 1 . . O
O6 0.16852(8) 0.16144(16) 0.11319(7) 0.0467(3) Uani d . 1 . . O
O7 0.09250(8) 0.34275(14) 0.43611(7) 0.0423(2) Uani d . 1 . . O
C2 0.37182(10) 0.24859(19) 0.55453(9) 0.0356(3) Uani d . 1 . . C
H2 0.4224(13) 0.287(2) 0.5120(13) 0.046(4) Uiso d . 1 . . H
C3 0.27620(9) 0.18883(17) 0.52454(8) 0.0311(2) Uani d . 1 . . C
C4 0.20287(9) 0.12771(16) 0.59776(9) 0.0298(2) Uani d . 1 . . C
C5 0.18383(10) 0.07363(17) 0.77835(9) 0.0334(3) Uani d . 1 . . C
C6 0.22462(11) 0.0808(2) 0.87443(9) 0.0398(3) Uani d . 1 . . C
H6 0.1842(15) 0.032(2) 0.9267(15) 0.058(5) Uiso d . 1 . . H
C7 0.32257(12) 0.1578(2) 0.89376(9) 0.0441(3) Uani d . 1 . . C
C8 0.38381(12) 0.2208(2) 0.81853(10) 0.0451(3) Uani d . 1 . . C
H8 0.4552(16) 0.268(3) 0.8314(15) 0.066(6) Uiso d . 1 . . H
C9 0.34276(10) 0.20696(18) 0.72299(9) 0.0338(3) Uani d . 1 . . C
C10 0.24274(9) 0.13899(16) 0.69937(8) 0.0299(2) Uani d . 1 . . C
C11 0.06753(14) 0.2245(3) 0.07344(12) 0.0548(4) Uani d . 1 . . C
H11A 0.0082(19) 0.152(3) 0.0981(17) 0.078(7) Uiso d . 1 . . H
H11B 0.0577(17) 0.353(3) 0.0908(17) 0.076(7) Uiso d . 1 . . H
H11C 0.0757(18) 0.216(3) 0.0057(19) 0.082(7) Uiso d . 1 . . H
C1' 0.24900(9) 0.17788(17) 0.41753(8) 0.0313(3) Uani d . 1 . . C
C2' 0.31432(10) 0.10665(19) 0.35280(9) 0.0368(3) Uani d . 1 . . C
H2' 0.3826(14) 0.058(2) 0.3738(13) 0.048(4) Uiso d . 1 . . H
C3' 0.28946(10) 0.10552(19) 0.24592(9) 0.0371(3) Uani d . 1 . . C
C4' 0.18355(10) 0.17454(18) 0.21166(9) 0.0352(3) Uani d . 1 . . C
C5' 0.11710(10) 0.24311(19) 0.27543(9) 0.0365(3) Uani d . 1 . . C
H5' 0.0516(14) 0.292(2) 0.2571(13) 0.049(5) Uiso d . 1 . . H
C6' 0.14703(9) 0.25907(17) 0.38066(9) 0.0323(3) Uani d . 1 . . C

loop_
_atom_site_aniso_label
_atom_site_aniso_U_11
_atom_site_aniso_U_22
_atom_site_aniso_U_33
_atom_site_aniso_U_12
_atom_site_aniso_U_13
_atom_site_aniso_U_23
O1 0.0341(4) 0.0668(7) 0.0232(4) -0.0134(4) 0.0012(3) 0.0063(4)
O2 0.0384(5) 0.0523(6) 0.0299(4) -0.0119(4) 0.0010(4) -0.0018(4)
O3 0.0408(5) 0.0697(7) 0.0339(5) -0.0177(5) 0.0057(4) 0.0043(5)
O4 0.0609(7) 0.1222(12) 0.0204(5) -0.0271(8) -0.0015(5) 0.0023(6)
O5 0.0470(6) 0.0835(8) 0.0297(5) 0.0121(5) 0.0104(4) -0.0039(5)
O6 0.0452(5) 0.0721(7) 0.0226(4) 0.0027(5) -0.0017(4) -0.0012(4)
O7 0.0425(5) 0.0519(6) 0.0328(5) 0.0068(4) 0.0070(4) -0.0032(4)
C2 0.0334(6) 0.0504(8) 0.0232(5) -0.0024(5) 0.0038(5) 0.0057(5)
C3 0.0337(6) 0.0386(6) 0.0211(5) 0.0003(5) 0.0028(4) 0.0017(4)
C4 0.0330(5) 0.0330(6) 0.0235(5) -0.0003(4) 0.0034(4) -0.0010(4)
C5 0.0338(6) 0.0395(7) 0.0273(5) -0.0030(5) 0.0067(4) 0.0001(5)
C6 0.0425(7) 0.0537(8) 0.0238(5) -0.0041(6) 0.0097(5) 0.0011(5)
C7 0.0468(7) 0.0646(9) 0.0208(5) -0.0049(7) 0.0008(5) -0.0001(6)
C8 0.0395(7) 0.0698(10) 0.0258(6) -0.0134(7) -0.0009(5) 0.0016(6)
C9 0.0334(6) 0.0452(7) 0.0231(5) -0.0048(5) 0.0045(4) 0.0025(5)
C10 0.0323(5) 0.0356(6) 0.0220(5) -0.0015(5) 0.0037(4) -0.0005(4)
C11 0.0488(9) 0.0860(14) 0.0292(7) 0.0050(9) -0.0061(6) 0.0014(7)
C1' 0.0334(6) 0.0385(6) 0.0221(5) -0.0034(5) 0.0024(4) 0.0020(4)
C2' 0.0338(6) 0.0515(8) 0.0253(5) 0.0032(5) 0.0018(5) 0.0014(5)
C3' 0.0376(6) 0.0495(8) 0.0246(5) -0.0010(5) 0.0052(5) 0.0004(5)
C4' 0.0375(6) 0.0456(7) 0.0225(5) -0.0060(5) -0.0002(4) 0.0010(5)
C5' 0.0320(6) 0.0492(8) 0.0281(6) -0.0024(5) -0.0004(5) 0.0009(5)
C6' 0.0318(6) 0.0397(7) 0.0255(5) -0.0045(5) 0.0038(4) 0.0010(5)

loop_
_atom_type_symbol
_atom_type_description
_atom_type_scat_dispersion_real
_atom_type_scat_dispersion_imag
_atom_type_scat_source
C C 0.0033 0.0016 'International Tables Vol C Tables 4.2.6.8 and 6.1.1.4'
H H 0.0000 0.0000 'International Tables Vol C Tables 4.2.6.8 and 6.1.1.4'
O O 0.0106 0.0060 'International Tables Vol C Tables 4.2.6.8 and 6.1.1.4'

loop_
_geom_angle_atom_site_label_1
_geom_angle_atom_site_label_2
_geom_angle_atom_site_label_3
_geom_angle
C2 O1 C9 118.87(10)
C5 O3 H3O 103.2(15)
C7 O4 H4O 112.1(19)
C4' O6 C11 115.70(11)
C3 C2 O1 125.22(11)
C3 C2 H2 123.8(10)
O1 C2 H2 111.0(10)
C2 C3 C4 119.45(10)
C2 C3 C1' 119.36(10)
C4 C3 C1' 121.12(10)
O2 C4 C10 121.86(10)
O2 C4 C3 123.32(11)
C10 C4 C3 114.73(10)
O3 C5 C6 119.28(11)
O3 C5 C10 120.17(11)
C6 C5 C10 120.54(12)
C5 C6 C7 119.56(11)
C5 C6 H6 119.1(11)
C7 C6 H6 121.3(11)
O4 C7 C6 122.01(12)
O4 C7 C8 116.17(13)
C6 C7 C8 121.81(12)
C9 C8 C7 117.43(13)
C9 C8 H8 120.4(12)
C7 C8 H8 122.1(12)
O1 C9 C8 116.31(11)
O1 C9 C10 120.30(10)
C8 C9 C10 123.38(11)
C9 C10 C5 117.16(11)
C9 C10 C4 121.37(10)
C5 C10 C4 121.41(11)
O6 C11 H11A 110.4(13)
O6 C11 H11B 110.5(12)
H11A C11 H11B 111.2(18)
O6 C11 H11C 102.3(14)
H11A C11 H11C 113.6(19)
H11B C11 H11C 108.5(19)
C2' C1' C3 122.45(11)
C2' C1' C6' 119.56(11)
C3 C1' C6' 117.90(10)
C1' C2' C3' 122.08(12)
C1' C2' H2' 121.6(10)
C3' C2' H2' 116.2(10)
O5 C3' C2' 121.88(12)
O5 C3' C4' 120.78(12)
C2' C3' C4' 117.35(11)
C5' C4' O6 127.04(12)
C5' C4' C3' 121.04(11)
O6 C4' C3' 111.90(11)
C4' C5' C6' 121.08(12)
C4' C5' H5' 124.0(11)
C6' C5' H5' 114.8(11)
O7 C6' C5' 120.72(12)
O7 C6' C1' 120.78(11)
C5' C6' C1' 118.43(11)

loop_
_geom_bond_atom_site_label_1
_geom_bond_atom_site_label_2
_geom_bond_site_symmetry_2
_geom_bond_distance
_geom_bond_publ_flag
O1 C2 . 1.3513(14) y
O1 C9 . 1.3761(14) y
O2 C4 . 1.2448(15) y
O3 C5 . 1.3442(16) y
O3 H3O . 0.95(3) ?
O4 C7 . 1.3559(16) y
O4 H4O . 0.84(3) ?
O5 C3' . 1.2221(16) y
O6 C4' . 1.3453(14) y
O6 C11 . 1.4513(19) y
O7 C6' . 1.2223(15) y
C2 C3 . 1.3428(17) y
C2 H2 . 0.926(18) ?
C3 C4 . 1.4610(16) ?
C3 C1' . 1.4811(15) ?
C4 C10 . 1.4519(15) ?
C5 C6 . 1.3843(17) ?
C5 C10 . 1.4190(16) ?
C6 C7 . 1.389(2) ?
C6 H6 . 0.96(2) ?
C7 C8 . 1.3905(19) ?
C8 C9 . 1.3816(17) ?
C8 H8 . 0.98(2) ?
C9 C10 . 1.3953(17) ?
C11 H11A . 1.00(2) ?
C11 H11B . 1.02(2) ?
C11 H11C . 0.93(2) ?
C1' C2' . 1.3442(17) y
C1' C6' . 1.5021(17) ?
C2' C3' . 1.4713(17) ?
C2' H2' . 0.973(17) ?
C3' C4' . 1.4988(18) ?
C4' C5' . 1.3364(18) y
C5' C6' . 1.4677(16) ?
C5' H5' . 0.934(17) ?

loop_
_geom_hbond_atom_site_label_D
_geom_hbond_atom_site_label_H
_geom_hbond_atom_site_label_A
_geom_hbond_site_symmetry_A
_geom_hbond_distance_DH
_geom_hbond_distance_HA
_geom_hbond_distance_DA
_geom_hbond_angle_DHA
_geom_hbond_publ_flag
O3 H3O O2 . 0.95(3) 1.69(3) 2.5820(10) 155(2) yes
O4 H4O O5 1_556 0.84(3) 2.24(3) 2.879(2) 133(2) yes
O4 H4O O6 1_556 0.84(3) 2.33(3) 3.071(2) 147(2) yes
C2 H2 O2 2_556 0.93(2) 2.47(2) 3.006(2) 117.0(10) yes
C11 H11A O3 3_556 1.00(2) 2.60(2) 3.510(2) 151(2) yes

loop_
_geom_torsion_atom_site_label_1
_geom_torsion_atom_site_label_2
_geom_torsion_atom_site_label_3
_geom_torsion_atom_site_label_4
_geom_torsion
C9 O1 C2 C3 3.0(2)
O1 C2 C3 C4 -2.4(2)
O1 C2 C3 C1' -179.34(12)
C2 C3 C4 O2 -176.52(13)
C1' C3 C4 O2 0.40(19)
C2 C3 C4 C10 0.16(18)
C1' C3 C4 C10 177.08(11)
O3 C5 C6 C7 -179.07(14)
C10 C5 C6 C7 2.1(2)
C5 C6 C7 O4 178.21(15)
C5 C6 C7 C8 -3.2(2)
O4 C7 C8 C9 179.78(15)
C6 C7 C8 C9 1.1(3)
C2 O1 C9 C8 178.19(13)
C2 O1 C9 C10 -1.3(2)
C7 C8 C9 O1 -177.33(14)
C7 C8 C9 C10 2.2(2)
O1 C9 C10 C5 176.27(12)
C8 C9 C10 C5 -3.2(2)
O1 C9 C10 C4 -0.7(2)
C8 C9 C10 C4 179.78(13)
O3 C5 C10 C9 -177.83(12)
C6 C5 C10 C9 1.01(19)
O3 C5 C10 C4 -0.8(2)
C6 C5 C10 C4 178.01(12)
O2 C4 C10 C9 178.02(12)
C3 C4 C10 C9 1.29(18)
O2 C4 C10 C5 1.15(19)
C3 C4 C10 C5 -175.58(12)
C2 C3 C1' C2' 47.86(19)
C4 C3 C1' C2' -129.06(14)
C2 C3 C1' C6' -128.63(14)
C4 C3 C1' C6' 54.44(17)
C3 C1' C2' C3' -176.32(12)
C6' C1' C2' C3' 0.1(2)
C1' C2' C3' O5 175.06(15)
C1' C2' C3' C4' -4.8(2)
C11 O6 C4' C5' -2.0(2)
C11 O6 C4' C3' 179.67(14)
O5 C3' C4' C5' -176.25(15)
C2' C3' C4' C5' 3.6(2)
O5 C3' C4' O6 2.2(2)
C2' C3' C4' O6 -177.90(12)
O6 C4' C5' C6' -175.94(13)
C3' C4' C5' C6' 2.3(2)
C4' C5' C6' O7 169.91(13)
C4' C5' C6' C1' -7.02(19)
C2' C1' C6' O7 -171.13(13)
C3 C1' C6' O7 5.47(18)
C2' C1' C6' C5' 5.80(18)
C3 C1' C6' C5' -177.61(11)

loop_
_cod_related_entry_id
_cod_related_entry_database
_cod_related_entry_code
1 ChemSpider 4590680
